data_7246480
loop_
_publ_author_name
'Awwadi, Firas F.'
'Alwahsh, Manal I.'
'Turnbull, Mark M.'
'Landee, Christopher P.'

_publ_section_title
;
 Halogen bond and polymorphism in
 trans-bis(2-iodo-5-halopyridine)dihalocopper(ii) complexes:
 crystallographic, theoretical and magnetic studies
;
_journal_issue 16
_journal_name_full CrystEngComm
_journal_page_first 2390
_journal_page_last 2403
_journal_paper_doi 10.1039/D2CE01711C
_journal_volume 25
_journal_year 2023
_chemical_formula_moiety 'C10 H6 Br2 Cl2 Cu I2 N2'
_chemical_formula_sum 'C10 H6 Br2 Cl2 Cu I2 N2'
_chemical_formula_weight 702.23
_space_group_crystal_system monoclinic
_space_group_IT_number 14
_space_group_name_Hall '-P 2yn'
_space_group_name_H-M_alt 'P 1 21/n 1'
_atom_sites_solution_hydrogens geom
_atom_sites_solution_primary direct
_audit_creation_date 2022-08-20
_audit_creation_method
;
Olex2 1.3
(compiled 2020.11.12 svn.r5f609507 for OlexSys, GUI svn.r6408)
;
_audit_update_record
;
2022-12-06 deposited with the CCDC.	2023-03-21 downloaded from the CCDC.
;
_cell_angle_alpha 90
_cell_angle_beta 98.729(5)
_cell_angle_gamma 90
_cell_formula_units_Z 2
_cell_length_a 6.5931(3)
_cell_length_b 8.5490(4)
_cell_length_c 15.1333(9)
_cell_measurement_reflns_used 1200
_cell_measurement_temperature 293(2)
_cell_measurement_theta_max 29.1005
_cell_measurement_theta_min 3.1196
_cell_volume 843.10(8)
_computing_cell_refinement
;
CrysAlisPro, Agilent Technologies,
Version 1.171.35.11 (release 16-05-2011 CrysAlis171 .NET)
(compiled May 16 2011,17:55:39)
;
_computing_data_collection
;
CrysAlisPro, Agilent Technologies,
Version 1.171.35.11 (release 16-05-2011 CrysAlis171 .NET)
(compiled May 16 2011,17:55:39)
;
_computing_data_reduction
;
CrysAlisPro, Agilent Technologies,
Version 1.171.35.11 (release 16-05-2011 CrysAlis171 .NET)
(compiled May 16 2011,17:55:39)
;
_computing_molecular_graphics 'Olex2 1.3 (Dolomanov et al., 2009)'
_computing_publication_material 'Olex2 1.3 (Dolomanov et al., 2009)'
_computing_structure_refinement 'SHELXL 2018/3 (Sheldrick, 2015)'
_computing_structure_solution 'SHELXS  (Sheldrick, 2008)'
_diffrn_ambient_temperature 293(2)
_diffrn_detector_area_resol_mean 16.0534
_diffrn_measured_fraction_theta_full 0.999
_diffrn_measured_fraction_theta_max 0.858
_diffrn_measurement_details
;
#__ type_ start__ end____ width___ exp.time_
  1 omega  -36.00   49.00   1.0000    3.4900
omega____ theta____ kappa____ phi______ frames
    -      -15.2878   77.0000   90.0000 85

#__ type_ start__ end____ width___ exp.time_
  2 omega  -14.00   14.00   1.0000    3.4900
omega____ theta____ kappa____ phi______ frames
    -      -15.2878  -94.0000 -148.0000 28

#__ type_ start__ end____ width___ exp.time_
  3 omega   -2.00   85.00   1.0000    3.4900
omega____ theta____ kappa____ phi______ frames
    -       15.9128   38.0000 -120.0000 87
;
_diffrn_measurement_device_type 'Xcalibur, Eos'
_diffrn_measurement_method '\w scans'
_diffrn_orient_matrix_UB_11 0.0128187000
_diffrn_orient_matrix_UB_12 0.0821644000
_diffrn_orient_matrix_UB_13 -0.0027879000
_diffrn_orient_matrix_UB_21 0.0232800000
_diffrn_orient_matrix_UB_22 -0.0083520000
_diffrn_orient_matrix_UB_23 -0.0439855000
_diffrn_orient_matrix_UB_31 -0.1055710000
_diffrn_orient_matrix_UB_32 0.0081435000
_diffrn_orient_matrix_UB_33 -0.0174279000
_diffrn_radiation_monochromator graphite
_diffrn_radiation_type 'Mo K\a'
_diffrn_radiation_wavelength 0.71073
_diffrn_reflns_av_R_equivalents 0.0317
_diffrn_reflns_av_unetI/netI 0.0501
_diffrn_reflns_Laue_measured_fraction_full 0.999
_diffrn_reflns_Laue_measured_fraction_max 0.858
_diffrn_reflns_limit_h_max 8
_diffrn_reflns_limit_h_min -6
_diffrn_reflns_limit_k_max 11
_diffrn_reflns_limit_k_min -10
_diffrn_reflns_limit_l_max 12
_diffrn_reflns_limit_l_min -20
_diffrn_reflns_number 3694
_diffrn_reflns_point_group_measured_fraction_full 0.999
_diffrn_reflns_point_group_measured_fraction_max 0.858
_diffrn_reflns_theta_full 25.242
_diffrn_reflns_theta_max 29.165
_diffrn_reflns_theta_min 3.215
_diffrn_source 'Enhance (Mo) X-ray Source'
_exptl_absorpt_coefficient_mu 10.000
_exptl_absorpt_correction_T_max 1.00000
_exptl_absorpt_correction_T_min 0.64786
_exptl_absorpt_correction_type multi-scan
_exptl_absorpt_process_details
;
CrysAlisPro, Agilent Technologies,
Version 1.171.35.11 (release 16-05-2011 CrysAlis171 .NET)
(compiled May 16 2011,17:55:39)
Empirical absorption correction using spherical harmonics,
 implemented in SCALE3 ABSPACK scaling algorithm.
;
_exptl_crystal_colour brown
_exptl_crystal_density_diffrn 2.766
_exptl_crystal_description parallelepiped
_exptl_crystal_F_000 638
_exptl_crystal_size_max 0.3
_exptl_crystal_size_mid 0.2
_exptl_crystal_size_min 0.15
_refine_diff_density_max 0.767
_refine_diff_density_min -0.674
_refine_diff_density_rms 0.158
_refine_ls_extinction_method none
_refine_ls_goodness_of_fit_ref 1.024
_refine_ls_hydrogen_treatment constr
_refine_ls_matrix_type full
_refine_ls_number_parameters 88
_refine_ls_number_reflns 1956
_refine_ls_number_restraints 0
_refine_ls_restrained_S_all 1.024
_refine_ls_R_factor_all 0.0510
_refine_ls_R_factor_gt 0.0356
_refine_ls_shift/su_max 0.000
_refine_ls_shift/su_mean 0.000
_refine_ls_structure_factor_coef Fsqd
_refine_ls_weighting_details 'w=1/[\s^2^(Fo^2^)+(0.0246P)^2^] where P=(Fo^2^+2Fc^2^)/3'
_refine_ls_weighting_scheme calc
_refine_ls_wR_factor_gt 0.0671
_refine_ls_wR_factor_ref 0.0745
_reflns_Friedel_coverage 0.000
_reflns_number_gt 1541
_reflns_number_total 1956
_reflns_threshold_expression 'I > 2\s(I)'
_cod_data_source_file d2ce01711c2.cif
_cod_data_source_block exp_1498
_cod_depositor_comments 'Adding full bibliography for 7246477--7246481.cif.'
_cod_database_code 7246480
_shelx_shelxl_version_number 2018/3
_chemical_oxdiff_formula 'Cu Cl C H I N Br'
_chemical_oxdiff_usercomment 'CuBr2 2i5clpy acn manal hot'
_shelx_space_group_comment
;
The symmetry employed for this shelxl refinement is uniquely defined
by the following loop, which should always be used as a source of
symmetry information in preference to the above space-group names.
They are only intended as comments.
;
_reflns_odcompleteness_completeness 99.78
_reflns_odcompleteness_iscentric 1
_reflns_odcompleteness_theta 26.32
_olex2_refinement_description
;
1. Fixed Uiso
 At 1.2 times of:
  All C(H) groups
2.a Aromatic/amide H refined with riding coordinates:
 C3(H3), C4(H4), C6(H6)
;
_olex2_date_sample_data_collection 2014-12-16
_olex2_submission_special_instructions 'No special instructions were received'

loop_
_space_group_symop_operation_xyz
'x, y, z'
'-x+1/2, y+1/2, -z+1/2'
'-x, -y, -z'
'x-1/2, -y-1/2, z-1/2'

loop_
_atom_site_label
_atom_site_type_symbol
_atom_site_fract_x
_atom_site_fract_y
_atom_site_fract_z
_atom_site_U_iso_or_equiv
_atom_site_adp_type
_atom_site_occupancy
_atom_site_site_symmetry_order
_atom_site_calc_flag
_atom_site_refinement_flags_posn
_atom_site_refinement_flags_adp
_atom_site_refinement_flags_occupancy
_atom_site_disorder_assembly
_atom_site_disorder_group
I2 I 0.13017(5) 0.74877(4) 0.52207(3) 0.03751(13) Uani 1 1 d . . . . .
Br1 Br 0.27725(8) 0.38390(6) 0.37531(4) 0.03620(16) Uani 1 1 d . . . . .
Cu1 Cu 0.500000 0.500000 0.500000 0.0261(2) Uani 1 2 d S . P . .
Cl5 Cl 0.8257(2) 0.8965(2) 0.26989(10) 0.0527(4) Uani 1 1 d . . . . .
C5 C 0.6338(8) 0.8671(7) 0.3350(3) 0.0336(13) Uani 1 1 d . . . . .
C3 C 0.3433(8) 0.9483(6) 0.3964(4) 0.0345(13) Uani 1 1 d . . . . .
H3 H 0.241809 1.021161 0.402808 0.041 Uiso 1 1 calc R U . . .
C2 C 0.3499(7) 0.8067(6) 0.4409(3) 0.0281(11) Uani 1 1 d . . . . .
C4 C 0.4885(8) 0.9803(6) 0.3427(4) 0.0371(13) Uani 1 1 d . . . . .
H4 H 0.488641 1.075089 0.312497 0.045 Uiso 1 1 calc R U . . .
N1 N 0.4910(6) 0.6985(5) 0.4336(3) 0.0279(9) Uani 1 1 d . . . . .
C6 C 0.6321(8) 0.7289(6) 0.3804(3) 0.0284(12) Uani 1 1 d . . . . .
H6 H 0.731254 0.653933 0.374257 0.034 Uiso 1 1 calc R U . . .

loop_
_atom_site_aniso_label
_atom_site_aniso_U_11
_atom_site_aniso_U_22
_atom_site_aniso_U_33
_atom_site_aniso_U_23
_atom_site_aniso_U_13
_atom_site_aniso_U_12
I2 0.0340(2) 0.0373(2) 0.0436(3) 0.00187(17) 0.01362(17) 0.00283(16)
Br1 0.0407(3) 0.0336(3) 0.0334(3) -0.0009(2) 0.0028(2) -0.0048(3)
Cu1 0.0291(4) 0.0207(4) 0.0294(5) 0.0034(4) 0.0072(4) -0.0001(4)
Cl5 0.0588(9) 0.0597(11) 0.0444(9) 0.0107(8) 0.0235(8) -0.0098(8)
C5 0.042(3) 0.039(3) 0.019(3) 0.002(2) 0.005(2) -0.012(3)
C3 0.035(3) 0.023(3) 0.045(3) 0.001(3) 0.001(3) 0.004(2)
C2 0.027(3) 0.027(3) 0.030(3) -0.002(2) 0.003(2) -0.002(2)
C4 0.046(3) 0.027(3) 0.038(3) 0.011(3) 0.003(3) -0.001(3)
N1 0.033(2) 0.025(2) 0.027(2) 0.0028(19) 0.0099(19) -0.002(2)
C6 0.034(3) 0.025(3) 0.027(3) 0.001(2) 0.007(2) -0.003(2)

loop_
_atom_type_symbol
_atom_type_description
_atom_type_scat_dispersion_real
_atom_type_scat_dispersion_imag
_atom_type_scat_source
C C 0.0033 0.0016 'International Tables Vol C Tables 4.2.6.8 and 6.1.1.4'
H H 0.0000 0.0000 'International Tables Vol C Tables 4.2.6.8 and 6.1.1.4'
N N 0.0061 0.0033 'International Tables Vol C Tables 4.2.6.8 and 6.1.1.4'
Cl Cl 0.1484 0.1585 'International Tables Vol C Tables 4.2.6.8 and 6.1.1.4'
Cu Cu 0.3201 1.2651 'International Tables Vol C Tables 4.2.6.8 and 6.1.1.4'
Br Br -0.2901 2.4595 'International Tables Vol C Tables 4.2.6.8 and 6.1.1.4'
I I -0.4742 1.8119 'International Tables Vol C Tables 4.2.6.8 and 6.1.1.4'

loop_
_geom_angle_atom_site_label_1
_geom_angle_atom_site_label_2
_geom_angle_atom_site_label_3
_geom_angle
_geom_angle_site_symmetry_1
_geom_angle_site_symmetry_3
_geom_angle_publ_flag
Br1 Cu1 Br1 180.00(2) 3_666 . ?
N1 Cu1 Br1 89.29(13) 3_666 3_666 ?
N1 Cu1 Br1 90.71(13) 3_666 . ?
N1 Cu1 Br1 89.29(13) . . ?
N1 Cu1 Br1 90.71(13) . 3_666 ?
N1 Cu1 N1 180.0 3_666 . ?
C4 C5 Cl5 121.5(4) . . ?
C6 C5 Cl5 118.2(4) . . ?
C6 C5 C4 120.3(5) . . ?
C2 C3 H3 120.3 . . ?
C4 C3 H3 120.3 . . ?
C4 C3 C2 119.3(5) . . ?
C3 C2 I2 121.3(4) . . ?
N1 C2 I2 116.1(4) . . ?
N1 C2 C3 122.7(5) . . ?
C5 C4 H4 121.1 . . ?
C3 C4 C5 117.7(5) . . ?
C3 C4 H4 121.1 . . ?
C2 N1 Cu1 121.7(3) . . ?
C2 N1 C6 118.2(4) . . ?
C6 N1 Cu1 120.2(3) . . ?
C5 C6 H6 119.1 . . ?
N1 C6 C5 121.8(5) . . ?
N1 C6 H6 119.1 . . ?

loop_
_geom_bond_atom_site_label_1
_geom_bond_atom_site_label_2
_geom_bond_distance
_geom_bond_site_symmetry_2
_geom_bond_publ_flag
I2 C2 2.096(5) . ?
Br1 Cu1 2.4210(5) . ?
Cu1 N1 1.968(4) . ?
Cu1 N1 1.968(4) 3_666 ?
Cl5 C5 1.735(5) . ?
C5 C4 1.379(7) . ?
C5 C6 1.368(7) . ?
C3 H3 0.9300 . ?
C3 C2 1.383(7) . ?
C3 C4 1.374(7) . ?
C2 N1 1.329(6) . ?
C4 H4 0.9300 . ?
N1 C6 1.345(6) . ?
C6 H6 0.9300 . ?

loop_
_geom_torsion_atom_site_label_1
_geom_torsion_atom_site_label_2
_geom_torsion_atom_site_label_3
_geom_torsion_atom_site_label_4
_geom_torsion
_geom_torsion_site_symmetry_1
_geom_torsion_site_symmetry_2
_geom_torsion_site_symmetry_3
_geom_torsion_site_symmetry_4
_geom_torsion_publ_flag
I2 C2 N1 Cu1 -2.9(5) . . . . ?
I2 C2 N1 C6 178.4(4) . . . . ?
Cu1 N1 C6 C5 -178.3(4) . . . . ?
Cl5 C5 C4 C3 -179.2(4) . . . . ?
Cl5 C5 C6 N1 178.7(4) . . . . ?
C3 C2 N1 Cu1 178.5(4) . . . . ?
C3 C2 N1 C6 -0.2(8) . . . . ?
C2 C3 C4 C5 0.7(8) . . . . ?
C2 N1 C6 C5 0.4(8) . . . . ?
C4 C5 C6 N1 -0.1(8) . . . . ?
C4 C3 C2 I2 -178.9(4) . . . . ?
C4 C3 C2 N1 -0.4(8) . . . . ?
C6 C5 C4 C3 -0.5(8) . . . . ?
